data_1542602
loop_
_publ_author_name
'Avezov, Kuvondik G.'
'Umarov, Bako B.'
'Talipov, Samat A.'
'Kunafiev, Rishad J.'
'Ibragimov, Bakhtiyar T.'

_publ_section_title
;
 (5-Hydroxy-3-methyl-5-trifluoromethyl-4,5-dihydro-1<i>H</i>-pyrazol-1-yl)(2-hydroxyphenyl)methanone
;
_journal_coeditor_code SU4011
_journal_issue 3
_journal_name_full IUCrData
_journal_page_first x160316
_journal_paper_doi 10.1107/S2414314616003163
_journal_volume 1
_journal_year 2016
_chemical_formula_iupac 'C12 H11 F3 N2 O3'
_chemical_formula_moiety 'C12 H11 F3 N2 O3'
_chemical_formula_sum 'C12 H11 F3 N2 O3'
_chemical_formula_weight 288.23
_chemical_melting_point 401
_chemical_name_common
;
5-Hydroxy-1-(2-hydroxybenzoyl)-3-methyl-5-(trifluoromethyl)pyrazoline
;
_chemical_name_systematic
(5-Hydroxy-3-methyl-5-trifluoromethyl-4,5-dihydro-1<i>H</i>-pyrazol-1-yl)(2-hydroxyphenyl)methanone
_space_group_crystal_system monoclinic
_space_group_IT_number 14
_space_group_name_Hall '-P 2ybc'
_space_group_name_H-M_alt 'P 1 21/c 1'
_symmetry_space_group_name_Hall '-P 2ybc'
_symmetry_space_group_name_H-M 'P 1 21/c 1'
_atom_sites_solution_hydrogens mixed
_cell_angle_alpha 90
_cell_angle_beta 105.863(11)
_cell_angle_gamma 90
_cell_formula_units_Z 4
_cell_length_a 9.9339(11)
_cell_length_b 10.6614(9)
_cell_length_c 12.6802(14)
_cell_measurement_reflns_used 1180
_cell_measurement_temperature 293(2)
_cell_measurement_theta_max 72.1520
_cell_measurement_theta_min 4.1010
_cell_volume 1291.8(2)
_computing_cell_refinement
;
(CrysAlis PRO; Oxford Diffraction, 2009)
;
_computing_data_collection
;
(CrysAlis PRO; Oxford Diffraction, 2009)
;
_computing_data_reduction
;
(CrysAlis PRO; Oxford Diffraction, 2009)
;
_computing_molecular_graphics
;
Mercury (Macrae <i>et al.</i>,  2008)
;
_computing_publication_material
;
<i>OLEX2</i> (Dolomanov <i>et al.</i>,  2009)
;
_computing_structure_refinement
;
SHELXL2014 (Sheldrick, 2015)
;
_computing_structure_solution
;
SHELXS97 (Sheldrick, 2008)
;
_diffrn_ambient_temperature 293(2)
_diffrn_detector_area_resol_mean 10.2576
_diffrn_measured_fraction_theta_full 1.0000
_diffrn_measured_fraction_theta_max 0.9624
_diffrn_measurement_device 'four-circle diffractometer'
_diffrn_measurement_device_type 'Oxford Diffraction Xcalibur Ruby'
_diffrn_measurement_method '\w scans'
_diffrn_radiation_monochromator graphite
_diffrn_radiation_type 'Cu K\a'
_diffrn_radiation_wavelength 1.54184
_diffrn_reflns_av_R_equivalents 0.0347
_diffrn_reflns_av_sigmaI/netI 0.0602
_diffrn_reflns_limit_h_max 12
_diffrn_reflns_limit_h_min -6
_diffrn_reflns_limit_k_max 13
_diffrn_reflns_limit_k_min -13
_diffrn_reflns_limit_l_max 15
_diffrn_reflns_limit_l_min -15
_diffrn_reflns_number 4867
_diffrn_reflns_theta_full 68.1328
_diffrn_reflns_theta_max 76.5731
_diffrn_reflns_theta_min 3.6237
_exptl_absorpt_coefficient_mu 1.188
_exptl_absorpt_correction_T_max 0.779
_exptl_absorpt_correction_T_min 0.735
_exptl_absorpt_correction_type multi-scan
_exptl_absorpt_process_details
;
(CrysAlis PRO; Oxford Diffraction, 2009)
;
_exptl_crystal_colour colourless
_exptl_crystal_density_diffrn 1.482
_exptl_crystal_density_method 'not measured'
_exptl_crystal_description block
_exptl_crystal_F_000 592
_exptl_crystal_size_max 0.35
_exptl_crystal_size_mid 0.25
_exptl_crystal_size_min 0.21
_refine_diff_density_max 0.221
_refine_diff_density_min -0.214
_refine_ls_extinction_coef 0.0061(6)
_refine_ls_extinction_expression Fc^*^=kFc[1+0.001xFc^2^\l^3^/sin(2\q)]^-1/4^
_refine_ls_extinction_method
;
SHELXL2014 (Sheldrick, 2015)
;
_refine_ls_goodness_of_fit_ref 1.038
_refine_ls_hydrogen_treatment mixed
_refine_ls_matrix_type full
_refine_ls_number_parameters 191
_refine_ls_number_reflns 2618
_refine_ls_number_restraints 0
_refine_ls_restrained_S_all 1.038
_refine_ls_R_factor_all 0.0906
_refine_ls_R_factor_gt 0.0504
_refine_ls_shift/su_max 0.000
_refine_ls_shift/su_mean 0.000
_refine_ls_structure_factor_coef Fsqd
_refine_ls_weighting_details 'w=1/[\s^2^(Fo^2^)+(0.0515P)^2^+0.1383P] where P=(Fo^2^+2Fc^2^)/3'
_refine_ls_weighting_scheme calc
_refine_ls_wR_factor_gt 0.1190
_refine_ls_wR_factor_ref 0.1447
_reflns_number_gt 1558
_reflns_number_total 2618
_reflns_threshold_expression 'I > 2\s(I)'
_cod_data_source_file su4011sup1.cif
_cod_data_source_block I
_cod_database_code 1542602
_shelx_space_group_comment
;
The symmetry employed for this shelxl refinement is uniquely defined
by the following loop, which should always be used as a source of
symmetry information in preference to the above space-group names.
They are only intended as comments.
;

loop_
_space_group_symop_operation_xyz
'x, y, z'
'-x, y+1/2, -z+1/2'
'-x, -y, -z'
'x, -y-1/2, z-1/2'

loop_
_atom_site_type_symbol
_atom_site_label
_atom_site_fract_x
_atom_site_fract_y
_atom_site_fract_z
_atom_site_U_iso_or_equiv
_atom_site_adp_type
_atom_site_calc_flag
_atom_site_occupancy
H H1 -0.058(5) 0.266(4) 0.410(4) 0.143(18) Uiso d 1
H H3 0.128(5) 0.527(4) 0.565(4) 0.146(18) Uiso d 1
C C5 0.3393(3) 0.4086(2) 0.5730(2) 0.0481(6) Uani d 1
C C4 0.2129(3) 0.3490(2) 0.5019(2) 0.0487(6) Uani d 1
C C3 0.0914(3) 0.1690(2) 0.3879(2) 0.0535(7) Uani d 1
C C6 0.3238(3) 0.5213(3) 0.6259(2) 0.0609(7) Uani d 1
C C10 0.4745(3) 0.3655(3) 0.5839(2) 0.0599(7) Uani d 1
H H10 0.4873 0.2927 0.5474 0.072 Uiso calc 1
C C2 0.1335(3) 0.0304(2) 0.3972(3) 0.0627(8) Uani d 1
H H2A 0.0640 -0.0206 0.4181 0.075 Uiso calc 1
H H2B 0.1460 -0.0008 0.3287 0.075 Uiso calc 1
C C1 0.2680(3) 0.0313(3) 0.4847(3) 0.0608(7) Uani d 1
C C9 0.5902(3) 0.4277(3) 0.6473(3) 0.0763(9) Uani d 1
H H9 0.6797 0.3971 0.6536 0.092 Uiso calc 1
C C8 0.5714(4) 0.5362(3) 0.7015(3) 0.0786(10) Uani d 1
H H8 0.6485 0.5780 0.7457 0.094 Uiso calc 1
C C7 0.4395(4) 0.5822(3) 0.6902(3) 0.0776(9) Uani d 1
H H7 0.4279 0.6555 0.7265 0.093 Uiso calc 1
C C11 0.0791(3) 0.2168(3) 0.2723(3) 0.0706(8) Uani d 1
C C12 0.3472(4) -0.0863(3) 0.5260(3) 0.0865(11) Uani d 1
H H12A 0.3759 -0.1255 0.4675 0.130 Uiso calc 1
H H12B 0.2881 -0.1427 0.5522 0.130 Uiso calc 1
H H12C 0.4282 -0.0662 0.5848 0.130 Uiso calc 1
N N1 0.2131(2) 0.22809(18) 0.46637(18) 0.0497(5) Uani d 1
N N2 0.3114(2) 0.1391(2) 0.52323(19) 0.0560(6) Uani d 1
O O2 0.10240(19) 0.40885(17) 0.46969(17) 0.0657(6) Uani d 1
O O1 -0.0347(2) 0.1838(2) 0.4140(2) 0.0718(6) Uani d 1
O O3 0.1975(3) 0.5737(2) 0.6185(2) 0.0906(8) Uani d 1
F F1 0.1990(2) 0.20268(19) 0.24635(16) 0.0927(7) Uani d 1
F F3 0.0475(3) 0.3363(2) 0.25789(17) 0.1146(9) Uani d 1
F F2 -0.0157(2) 0.1509(2) 0.19893(18) 0.1155(8) Uani d 1

loop_
_atom_site_aniso_label
_atom_site_aniso_U_11
_atom_site_aniso_U_22
_atom_site_aniso_U_33
_atom_site_aniso_U_12
_atom_site_aniso_U_13
_atom_site_aniso_U_23
C5 0.0536(14) 0.0397(13) 0.0509(15) 0.0009(11) 0.0139(11) 0.0015(11)
C4 0.0544(15) 0.0393(12) 0.0548(15) 0.0056(11) 0.0189(12) -0.0014(11)
C3 0.0513(14) 0.0486(15) 0.0621(17) 0.0001(12) 0.0179(12) -0.0088(12)
C6 0.0677(18) 0.0484(15) 0.0673(19) 0.0012(14) 0.0194(14) -0.0081(14)
C10 0.0573(16) 0.0495(15) 0.0723(19) 0.0000(13) 0.0166(14) -0.0001(14)
C2 0.0694(19) 0.0455(15) 0.078(2) -0.0038(13) 0.0273(16) -0.0105(14)
C1 0.0650(17) 0.0432(14) 0.081(2) 0.0036(13) 0.0322(15) -0.0041(14)
C9 0.0606(19) 0.071(2) 0.093(2) -0.0063(16) 0.0129(17) 0.0089(19)
C8 0.081(2) 0.076(2) 0.071(2) -0.0271(19) 0.0084(17) -0.0070(18)
C7 0.092(2) 0.0642(19) 0.076(2) -0.0145(19) 0.0220(18) -0.0174(17)
C11 0.074(2) 0.069(2) 0.0622(19) 0.0048(17) 0.0065(16) -0.0126(16)
C12 0.085(2) 0.0457(16) 0.131(3) 0.0165(16) 0.033(2) 0.0042(19)
N1 0.0540(12) 0.0382(10) 0.0545(13) 0.0043(9) 0.0107(10) -0.0043(9)
N2 0.0562(13) 0.0427(12) 0.0690(15) 0.0088(10) 0.0167(11) 0.0015(11)
O2 0.0573(11) 0.0486(11) 0.0844(14) 0.0132(9) 0.0078(10) -0.0103(10)
O1 0.0564(12) 0.0602(13) 0.1058(17) -0.0032(10) 0.0342(11) -0.0122(12)
O3 0.0792(16) 0.0614(14) 0.130(2) 0.0081(12) 0.0259(15) -0.0378(14)
F1 0.1130(16) 0.0994(15) 0.0793(14) -0.0102(13) 0.0490(12) -0.0106(11)
F3 0.175(2) 0.0846(15) 0.0776(14) 0.0470(15) 0.0225(14) 0.0188(11)
F2 0.1112(17) 0.142(2) 0.0742(13) -0.0210(15) -0.0062(12) -0.0247(14)

loop_
_atom_type_symbol
_atom_type_description
_atom_type_scat_dispersion_real
_atom_type_scat_dispersion_imag
_atom_type_scat_source
C C 0.0181 0.0091 'International Tables Vol C Tables 4.2.6.8 and 6.1.1.4'
F F 0.0727 0.0534 'International Tables Vol C Tables 4.2.6.8 and 6.1.1.4'
O O 0.0492 0.0322 'International Tables Vol C Tables 4.2.6.8 and 6.1.1.4'
N N 0.0311 0.0180 'International Tables Vol C Tables 4.2.6.8 and 6.1.1.4'
H H 0.0000 0.0000 'International Tables Vol C Tables 4.2.6.8 and 6.1.1.4'

loop_
_geom_angle_atom_site_label_1
_geom_angle_atom_site_label_2
_geom_angle_atom_site_label_3
_geom_angle
C6 C5 C4 118.3(2)
C10 C5 C4 123.8(2)
C10 C5 C6 117.7(3)
N1 C4 C5 122.1(2)
O2 C4 C5 120.6(2)
O2 C4 N1 117.3(2)
C11 C3 C2 110.1(2)
N1 C3 C2 101.7(2)
N1 C3 C11 109.9(2)
O1 C3 C2 109.7(2)
O1 C3 C11 110.5(2)
O1 C3 N1 114.6(2)
C7 C6 C5 120.2(3)
O3 C6 C5 122.7(3)
O3 C6 C7 117.0(3)
C5 C10 H10 119.1
C9 C10 C5 121.8(3)
C9 C10 H10 119.1
C3 C2 H2A 111.2
C3 C2 H2B 111.2
H2A C2 H2B 109.1
C1 C2 C3 102.8(2)
C1 C2 H2A 111.2
C1 C2 H2B 111.2
C2 C1 C12 122.3(3)
N2 C1 C2 115.6(3)
N2 C1 C12 122.0(3)
C10 C9 H9 120.4
C10 C9 C8 119.2(3)
C8 C9 H9 120.4
C9 C8 H8 119.9
C7 C8 C9 120.2(3)
C7 C8 H8 119.9
C6 C7 H7 119.6
C8 C7 C6 120.9(3)
C8 C7 H7 119.6
F1 C11 C3 111.0(3)
F1 C11 F2 106.2(3)
F3 C11 C3 114.3(2)
F3 C11 F1 105.8(3)
F3 C11 F2 108.6(3)
F2 C11 C3 110.6(3)
C1 C12 H12A 109.5
C1 C12 H12B 109.5
C1 C12 H12C 109.5
H12A C12 H12B 109.5
H12A C12 H12C 109.5
H12B C12 H12C 109.5
C4 N1 C3 123.3(2)
C4 N1 N2 122.0(2)
N2 N1 C3 112.44(19)
C1 N2 N1 107.2(2)
C3 O1 H1 109(3)
C6 O3 H3 108(3)

loop_
_geom_bond_atom_site_label_1
_geom_bond_atom_site_label_2
_geom_bond_distance
C5 C4 1.475(4)
C5 C6 1.405(3)
C5 C10 1.390(3)
C4 N1 1.365(3)
C4 O2 1.239(3)
C3 C2 1.532(4)
C3 C11 1.525(4)
C3 N1 1.480(3)
C3 O1 1.389(3)
C6 C7 1.377(4)
C6 O3 1.353(3)
C10 H10 0.9300
C10 C9 1.379(4)
C2 H2A 0.9700
C2 H2B 0.9700
C2 C1 1.486(4)
C1 C12 1.497(4)
C1 N2 1.277(3)
C9 H9 0.9300
C9 C8 1.384(4)
C8 H8 0.9300
C8 C7 1.370(4)
C7 H7 0.9300
C11 F1 1.328(4)
C11 F3 1.312(4)
C11 F2 1.330(3)
C12 H12A 0.9600
C12 H12B 0.9600
C12 H12C 0.9600
N1 N2 1.411(3)
O1 H1 0.90(4)
O3 H3 0.97(5)

loop_
_geom_hbond_atom_site_label_D
_geom_hbond_atom_site_label_H
_geom_hbond_atom_site_label_A
_geom_hbond_site_symmetry_A
_geom_hbond_distance_DH
_geom_hbond_distance_HA
_geom_hbond_distance_DA
_geom_hbond_angle_DHA
O1 H1 O2 . 0.90(4) 2.18(5) 2.753(3) 120(4)
O3 H3 O2 . 0.97(5) 1.71(5) 2.562(3) 144(4)
C10 H10 N2 . 0.93 2.35 2.892(4) 117
O1 H1 O3 3_566 0.90(4) 2.17(5) 3.017(3) 156(5)
O3 H3 O2 3_566 0.97(5) 2.31(4) 2.887(3) 118(3)

loop_
_geom_torsion_atom_site_label_1
_geom_torsion_atom_site_label_2
_geom_torsion_atom_site_label_3
_geom_torsion_atom_site_label_4
_geom_torsion
C5 C4 N1 C3 -174.9(2)
C5 C4 N1 N2 23.6(3)
C5 C6 C7 C8 1.7(5)
C5 C10 C9 C8 -0.2(5)
C4 C5 C6 C7 -177.9(3)
C4 C5 C6 O3 3.4(4)
C4 C5 C10 C9 176.8(3)
C4 N1 N2 C1 166.7(2)
C3 C2 C1 C12 177.4(3)
C3 C2 C1 N2 -2.0(3)
C3 N1 N2 C1 3.4(3)
C6 C5 C4 N1 -165.8(2)
C6 C5 C4 O2 16.0(4)
C6 C5 C10 C9 2.3(4)
C10 C5 C4 N1 19.8(4)
C10 C5 C4 O2 -158.4(3)
C10 C5 C6 C7 -3.1(4)
C10 C5 C6 O3 178.1(3)
C10 C9 C8 C7 -1.3(5)
C2 C3 C11 F1 -58.4(3)
C2 C3 C11 F3 -178.0(3)
C2 C3 C11 F2 59.1(3)
C2 C3 N1 C4 -167.4(2)
C2 C3 N1 N2 -4.4(3)
C2 C1 N2 N1 -0.7(3)
C9 C8 C7 C6 0.5(5)
C11 C3 C2 C1 120.1(3)
C11 C3 N1 C4 75.9(3)
C11 C3 N1 N2 -121.1(2)
C12 C1 N2 N1 179.9(3)
N1 C3 C2 C1 3.6(3)
N1 C3 C11 F1 52.8(3)
N1 C3 C11 F3 -66.8(3)
N1 C3 C11 F2 170.4(2)
O2 C4 N1 C3 3.3(4)
O2 C4 N1 N2 -158.2(2)
O1 C3 C2 C1 -118.1(3)
O1 C3 C11 F1 -179.8(2)
O1 C3 C11 F3 60.7(3)
O1 C3 C11 F2 -62.2(3)
O1 C3 N1 C4 -49.2(3)
O1 C3 N1 N2 113.8(2)
O3 C6 C7 C8 -179.4(3)

_cod_database_fobs_code 1542602
